data_7007228
loop_
_publ_author_name
'Baunemann, Arne'
'Hellwig, Malte'
'Varade, Ashish'
'Bhakta, Raghunandan K.'
'Winter, Manuela'
'Shivashankar, S. A.'
'Fischer, Roland A.'
'Devi, Anjana'

_publ_section_title
;
 Precursor chemistry for TiO2: titanium complexes with a mixed
 nitrogen/oxygen ligand sphere.
;
_journal_issue 28
_journal_name_full 'Dalton transactions (Cambridge, England : 2003)'
_journal_page_first 3485
_journal_page_last 3490
_journal_paper_doi 10.1039/b601995a
_journal_year 2006
_chemical_formula_sum 'C30 H58 N2 O8 Ti'
_chemical_formula_weight 622.68
_chemical_name_systematic
;
?
;
_space_group_IT_number 2
_symmetry_cell_setting triclinic
_symmetry_space_group_name_Hall '-P 1'
_symmetry_space_group_name_H-M 'P -1'
_atom_sites_solution_hydrogens geom
_atom_sites_solution_primary direct
_atom_sites_solution_secondary difmap
_audit_creation_method SHELXL-97
_cell_angle_alpha 83.955(15)
_cell_angle_beta 86.138(15)
_cell_angle_gamma 85.097(12)
_cell_formula_units_Z 4
_cell_length_a 13.217(2)
_cell_length_b 16.078(2)
_cell_length_c 17.156(4)
_cell_measurement_reflns_used 1500
_cell_measurement_temperature 100(2)
_cell_measurement_theta_max 27.50
_cell_measurement_theta_min 2.66
_cell_volume 3605.9(11)
_computing_cell_refinement 'CrysAlis RED 1.171.13, Oxford Diffraction'
_computing_data_collection 'CrysAlis CCD 1.171.13, Oxford Diffraction'
_computing_data_reduction 'CrysAlis RED 1.171.13, Oxford Diffraction'
_computing_molecular_graphics SHELXL-97
_computing_publication_material SHELXL-97
_computing_structure_refinement 'SHELXL-97 (Sheldrick, 1997)'
_computing_structure_solution 'SHELXS-97 (Sheldrick, 1990)'
_diffrn_ambient_temperature 100(2)
_diffrn_measured_fraction_theta_full 0.996
_diffrn_measured_fraction_theta_max 0.996
_diffrn_measurement_device_type 'Sapphire2-CCD, Oxford Diffraction'
_diffrn_measurement_method '1109 images at 1.0 deg. in \w and 15 sec.'
_diffrn_radiation_monochromator graphite
_diffrn_radiation_source 'Enhance (Mo) X-ray Source'
_diffrn_radiation_type MoK\a
_diffrn_radiation_wavelength 0.71073
_diffrn_reflns_av_R_equivalents 0.0383
_diffrn_reflns_av_sigmaI/netI 0.0840
_diffrn_reflns_limit_h_max 15
_diffrn_reflns_limit_h_min -15
_diffrn_reflns_limit_k_max 19
_diffrn_reflns_limit_k_min -16
_diffrn_reflns_limit_l_max 20
_diffrn_reflns_limit_l_min -19
_diffrn_reflns_number 28009
_diffrn_reflns_theta_full 25.05
_diffrn_reflns_theta_max 25.05
_diffrn_reflns_theta_min 2.82
_exptl_absorpt_coefficient_mu 0.282
_exptl_absorpt_correction_type none
_exptl_crystal_colour colourless
_exptl_crystal_density_diffrn 1.147
_exptl_crystal_density_method 'not measured'
_exptl_crystal_description prism
_exptl_crystal_F_000 1352
_exptl_crystal_size_max 0.20
_exptl_crystal_size_mid 0.15
_exptl_crystal_size_min 0.10
_refine_diff_density_max 0.337
_refine_diff_density_min -0.299
_refine_diff_density_rms 0.048
_refine_ls_extinction_method none
_refine_ls_goodness_of_fit_ref 0.893
_refine_ls_hydrogen_treatment constr
_refine_ls_matrix_type full
_refine_ls_number_parameters 849
_refine_ls_number_reflns 12725
_refine_ls_number_restraints 28
_refine_ls_restrained_S_all 0.904
_refine_ls_R_factor_all 0.0851
_refine_ls_R_factor_gt 0.0427
_refine_ls_shift/su_max 0.001
_refine_ls_shift/su_mean 0.000
_refine_ls_structure_factor_coef Fsqd
_refine_ls_weighting_details 'calc w=1/[\s^2^(Fo^2^)+(0.0361P)^2^+0.0000P] where P=(Fo^2^+2Fc^2^)/3'
_refine_ls_weighting_scheme calc
_refine_ls_wR_factor_gt 0.0807
_refine_ls_wR_factor_ref 0.0920
_reflns_number_gt 8006
_reflns_number_total 12725
_reflns_threshold_expression >2sigma(I)
_cod_data_source_file b601995a.txt
_cod_data_source_block cvd7
_cod_original_sg_symbol_H-M P-1
_cod_database_code 7007228

loop_
_symmetry_equiv_pos_as_xyz
'x, y, z'
'-x, -y, -z'

loop_
_atom_site_label
_atom_site_type_symbol
_atom_site_fract_x
_atom_site_fract_y
_atom_site_fract_z
_atom_site_U_iso_or_equiv
_atom_site_adp_type
_atom_site_occupancy
_atom_site_symmetry_multiplicity
_atom_site_calc_flag
_atom_site_refinement_flags
_atom_site_disorder_assembly
_atom_site_disorder_group
Ti1 Ti 0.21776(3) 0.26705(3) 0.50547(3) 0.01870(11) Uani 1 1 d . . .
O6 O 0.27999(11) 0.20986(9) 0.60333(9) 0.0192(4) Uani 1 1 d . . .
C7 C 0.37247(18) 0.18598(13) 0.61758(14) 0.0194(5) Uani 1 1 d . . .
O7 O 0.39468(12) 0.14520(9) 0.68772(9) 0.0248(4) Uani 1 1 d . . .
C21 C 0.31913(19) 0.11325(15) 0.74714(14) 0.0278(6) Uani 1 1 d . . .
C113 C 0.2527(2) 0.18541(17) 0.77838(15) 0.0411(8) Uani 1 1 d . . .
H11A H 0.2958 0.2264 0.7946 0.062 Uiso 1 1 calc R . .
H11B H 0.2097 0.1641 0.8236 0.062 Uiso 1 1 calc R . .
H11C H 0.2096 0.2124 0.7372 0.062 Uiso 1 1 calc R . .
C212 C 0.2599(2) 0.05062(16) 0.71298(17) 0.0440(8) Uani 1 1 d . . .
H11D H 0.2202 0.0794 0.6704 0.066 Uiso 1 1 calc R . .
H11E H 0.2138 0.0251 0.7541 0.066 Uiso 1 1 calc R . .
H11F H 0.3073 0.0069 0.6923 0.066 Uiso 1 1 calc R . .
C213 C 0.3864(2) 0.06976(16) 0.81063(15) 0.0366(7) Uani 1 1 d . . .
H11G H 0.4322 0.0258 0.7886 0.055 Uiso 1 1 calc R . .
H11H H 0.3437 0.0446 0.8542 0.055 Uiso 1 1 calc R . .
H11I H 0.4267 0.1110 0.8299 0.055 Uiso 1 1 calc R . .
C8 C 0.45667(18) 0.19829(14) 0.56781(14) 0.0220(6) Uani 1 1 d . . .
H12 H 0.5216 0.1768 0.5849 0.026 Uiso 1 1 calc R . .
C9 C 0.45037(18) 0.24141(14) 0.49269(14) 0.0204(6) Uani 1 1 d . . .
O9 O 0.54096(12) 0.24639(10) 0.45312(9) 0.0259(4) Uani 1 1 d . . .
C41 C 0.5510(2) 0.28747(17) 0.37227(15) 0.0318(7) Uani 1 1 d . . .
C412 C 0.66455(19) 0.27181(19) 0.35343(16) 0.0454(8) Uani 1 1 d . . .
H13A H 0.7019 0.2992 0.3897 0.068 Uiso 1 1 calc R . .
H13B H 0.6814 0.2948 0.2994 0.068 Uiso 1 1 calc R . .
H13C H 0.6836 0.2113 0.3591 0.068 Uiso 1 1 calc R . .
C411 C 0.5199(2) 0.38011(17) 0.37225(18) 0.0494(9) Uani 1 1 d . . .
H13D H 0.4468 0.3882 0.3860 0.074 Uiso 1 1 calc R . .
H13E H 0.5350 0.4086 0.3199 0.074 Uiso 1 1 calc R . .
H13F H 0.5577 0.4036 0.4108 0.074 Uiso 1 1 calc R . .
C413 C 0.4914(2) 0.24553(19) 0.31787(16) 0.0475(8) Uani 1 1 d . . .
H13G H 0.5064 0.1846 0.3261 0.071 Uiso 1 1 calc R . .
H13H H 0.5104 0.2654 0.2633 0.071 Uiso 1 1 calc R . .
H13I H 0.4185 0.2593 0.3288 0.071 Uiso 1 1 calc R . .
O10 O 0.36997(11) 0.27421(9) 0.46314(9) 0.0193(4) Uani 1 1 d . . .
O1 O 0.18746(11) 0.30401(9) 0.39304(9) 0.0203(4) Uani 1 1 d . . .
C2 C 0.19267(17) 0.26500(14) 0.33173(14) 0.0201(5) Uani 1 1 d . . .
O2 O 0.17307(12) 0.30733(9) 0.26175(9) 0.0239(4) Uani 1 1 d . . .
C91 C 0.1580(2) 0.39958(14) 0.24945(15) 0.0260(6) Uani 1 1 d . . .
C912 C 0.0637(2) 0.43090(15) 0.29646(16) 0.0349(7) Uani 1 1 d . . .
H16A H 0.0053 0.4023 0.2836 0.052 Uiso 1 1 calc R . .
H16B H 0.0506 0.4915 0.2835 0.052 Uiso 1 1 calc R . .
H16C H 0.0742 0.4191 0.3527 0.052 Uiso 1 1 calc R . .
C913 C 0.1427(2) 0.41466(15) 0.16185(15) 0.0340(7) Uani 1 1 d . . .
H16D H 0.2029 0.3914 0.1326 0.051 Uiso 1 1 calc R . .
H16E H 0.1323 0.4751 0.1465 0.051 Uiso 1 1 calc R . .
H16F H 0.0829 0.3872 0.1500 0.051 Uiso 1 1 calc R . .
C911 C 0.2542(2) 0.43665(16) 0.26886(16) 0.0376(7) Uani 1 1 d . . .
H16G H 0.2641 0.4246 0.3251 0.056 Uiso 1 1 calc R . .
H16H H 0.2478 0.4975 0.2551 0.056 Uiso 1 1 calc R . .
H16I H 0.3128 0.4118 0.2389 0.056 Uiso 1 1 calc R . .
C3 C 0.21421(17) 0.17958(14) 0.32888(14) 0.0203(6) Uani 1 1 d . . .
H17 H 0.2151 0.1567 0.2800 0.024 Uiso 1 1 calc R . .
C4 C 0.23474(17) 0.12626(14) 0.39704(14) 0.0203(6) Uani 1 1 d . . .
O4 O 0.24857(12) 0.04492(9) 0.38385(9) 0.0233(4) Uani 1 1 d . . .
C71 C 0.26961(19) -0.02132(14) 0.44818(14) 0.0251(6) Uani 1 1 d . . .
C722 C 0.1819(2) -0.02318(15) 0.50913(16) 0.0418(8) Uani 1 1 d . . .
H18A H 0.1799 0.0264 0.5381 0.063 Uiso 1 1 calc R . .
H18B H 0.1907 -0.0740 0.5457 0.063 Uiso 1 1 calc R . .
H18C H 0.1180 -0.0231 0.4832 0.063 Uiso 1 1 calc R . .
C711 C 0.2758(2) -0.09996(14) 0.40481(16) 0.0311(7) Uani 1 1 d . . .
H18D H 0.2112 -0.1035 0.3809 0.047 Uiso 1 1 calc R . .
H18E H 0.2891 -0.1497 0.4420 0.047 Uiso 1 1 calc R . .
H18F H 0.3310 -0.0972 0.3637 0.047 Uiso 1 1 calc R . .
C723 C 0.3705(2) -0.01116(15) 0.48191(16) 0.0333(7) Uani 1 1 d . . .
H18G H 0.4231 -0.0046 0.4391 0.050 Uiso 1 1 calc R . .
H18H H 0.3895 -0.0610 0.5175 0.050 Uiso 1 1 calc R . .
H18I H 0.3642 0.0386 0.5109 0.050 Uiso 1 1 calc R . .
O5 O 0.23891(11) 0.14789(9) 0.46462(9) 0.0192(4) Uani 1 1 d . . .
N1 N 0.21377(14) 0.37685(11) 0.53915(11) 0.0201(5) Uani 1 1 d . . .
C12 C 0.13069(18) 0.44106(14) 0.52263(15) 0.0272(6) Uani 1 1 d . . .
H1A H 0.0987 0.4579 0.5730 0.033 Uiso 1 1 calc R . .
H1B H 0.0785 0.4164 0.4954 0.033 Uiso 1 1 calc R . .
C14 C 0.1640(2) 0.51940(15) 0.47233(17) 0.0396(7) Uani 1 1 d . . .
H2A H 0.2060 0.5500 0.5027 0.059 Uiso 1 1 calc R . .
H2B H 0.1038 0.5556 0.4567 0.059 Uiso 1 1 calc R . .
H2C H 0.2037 0.5028 0.4253 0.059 Uiso 1 1 calc R . .
C11 C 0.29788(19) 0.40734(15) 0.57737(15) 0.0270(6) Uani 1 1 d . . .
H3A H 0.3270 0.4534 0.5424 0.032 Uiso 1 1 calc R . .
H3B H 0.3520 0.3613 0.5851 0.032 Uiso 1 1 calc R . .
C13 C 0.2644(2) 0.43875(18) 0.65610(17) 0.0478(8) Uani 1 1 d . . .
H4A H 0.2155 0.4878 0.6483 0.072 Uiso 1 1 calc R . .
H4B H 0.3237 0.4544 0.6809 0.072 Uiso 1 1 calc R . .
H4C H 0.2323 0.3943 0.6900 0.072 Uiso 1 1 calc R . .
N2 N 0.07962(14) 0.24772(11) 0.53742(11) 0.0214(5) Uani 1 1 d . . .
C24 C 0.03462(19) 0.26302(15) 0.61506(15) 0.0291(6) Uani 1 1 d . . .
H5A H -0.0251 0.3042 0.6089 0.035 Uiso 1 1 calc R . .
H5B H 0.0848 0.2883 0.6438 0.035 Uiso 1 1 calc R . .
C15 C 0.0012(2) 0.18404(16) 0.66400(16) 0.0397(7) Uani 1 1 d . . .
H6A H -0.0582 0.1652 0.6418 0.060 Uiso 1 1 calc R . .
H6B H -0.0164 0.1965 0.7182 0.060 Uiso 1 1 calc R . .
H6C H 0.0570 0.1397 0.6635 0.060 Uiso 1 1 calc R . .
C22 C 0.01226(18) 0.20885(15) 0.48956(15) 0.0266(6) Uani 1 1 d . . .
H7A H -0.0061 0.1548 0.5178 0.032 Uiso 1 1 calc R . .
H7B H 0.0500 0.1965 0.4397 0.032 Uiso 1 1 calc R . .
C16 C -0.08461(19) 0.26266(16) 0.47065(16) 0.0366(7) Uani 1 1 d . . .
H8A H -0.1244 0.2727 0.5195 0.055 Uiso 1 1 calc R . .
H8B H -0.1247 0.2336 0.4375 0.055 Uiso 1 1 calc R . .
H8C H -0.0673 0.3164 0.4427 0.055 Uiso 1 1 calc R . .
Ti2 Ti 0.21910(3) 0.76080(3) 0.02230(3) 0.02377(12) Uani 1 1 d . A .
O20 O 0.29009(12) 0.70570(9) 0.11715(9) 0.0207(4) Uani 1 1 d . . .
C219 C 0.33538(17) 0.63298(15) 0.13208(14) 0.0200(6) Uani 1 1 d . . .
O211 O 0.37652(12) 0.61255(9) 0.20200(9) 0.0244(4) Uani 1 1 d . . .
C217 C 0.37882(19) 0.67152(14) 0.26206(14) 0.0247(6) Uani 1 1 d . . .
C218 C 0.4313(2) 0.61629(16) 0.32762(15) 0.0392(7) Uani 1 1 d . . .
H21A H 0.3886 0.5709 0.3476 0.059 Uiso 1 1 calc R . .
H21B H 0.4417 0.6501 0.3703 0.059 Uiso 1 1 calc R . .
H21C H 0.4972 0.5924 0.3071 0.059 Uiso 1 1 calc R . .
C214 C 0.4426(2) 0.74273(16) 0.22987(16) 0.0381(7) Uani 1 1 d . . .
H21D H 0.5087 0.7197 0.2090 0.057 Uiso 1 1 calc R . .
H21E H 0.4528 0.7773 0.2720 0.057 Uiso 1 1 calc R . .
H21F H 0.4075 0.7773 0.1878 0.057 Uiso 1 1 calc R . .
C215 C 0.27227(19) 0.70074(15) 0.29013(15) 0.0311(6) Uani 1 1 d . . .
H21G H 0.2395 0.7367 0.2478 0.047 Uiso 1 1 calc R . .
H21H H 0.2752 0.7325 0.3355 0.047 Uiso 1 1 calc R . .
H21I H 0.2330 0.6520 0.3053 0.047 Uiso 1 1 calc R . .
C220 C 0.34535(19) 0.56920(15) 0.08337(14) 0.0249(6) Uani 1 1 d . . .
H22 H 0.3840 0.5184 0.0991 0.030 Uiso 1 1 calc R . .
C23 C 0.29967(19) 0.57799(16) 0.01132(15) 0.0248(6) Uani 1 1 d . . .
O231 O 0.31480(14) 0.50835(10) -0.02681(10) 0.0326(4) Uani 1 1 d . . .
C232 C 0.2785(2) 0.50563(17) -0.10507(15) 0.0419(8) Uani 1 1 d . . .
C233 C 0.1649(3) 0.51560(19) -0.1031(2) 0.0640(10) Uani 1 1 d . . .
H23A H 0.1370 0.4778 -0.0600 0.096 Uiso 1 1 calc R . .
H23B H 0.1418 0.5018 -0.1530 0.096 Uiso 1 1 calc R . .
H23C H 0.1413 0.5737 -0.0952 0.096 Uiso 1 1 calc R . .
C234 C 0.3276(3) 0.57072(18) -0.16315(17) 0.0688(11) Uani 1 1 d . . .
H23D H 0.3022 0.6271 -0.1506 0.103 Uiso 1 1 calc R . .
H23E H 0.3105 0.5631 -0.2165 0.103 Uiso 1 1 calc R . .
H23F H 0.4016 0.5639 -0.1598 0.103 Uiso 1 1 calc R . .
C235 C 0.3181(3) 0.41752(17) -0.12353(17) 0.0628(11) Uani 1 1 d . . .
H23G H 0.3922 0.4111 -0.1207 0.094 Uiso 1 1 calc R . .
H23H H 0.3003 0.4088 -0.1765 0.094 Uiso 1 1 calc R . .
H23I H 0.2872 0.3761 -0.0852 0.094 Uiso 1 1 calc R . .
O24 O 0.24817(12) 0.64136(10) -0.01764(9) 0.0258(4) Uani 1 1 d . . .
O25 O 0.36640(12) 0.77461(10) -0.02953(9) 0.0282(4) Uani 1 1 d . . .
C26 C 0.39267(18) 0.80834(14) -0.09627(14) 0.0214(6) Uani 1 1 d . . .
O261 O 0.49094(12) 0.81835(10) -0.11645(9) 0.0254(4) Uani 1 1 d . . .
C262 C 0.57373(19) 0.77535(16) -0.07047(15) 0.0301(6) Uani 1 1 d . . .
C263 C 0.6670(2) 0.80147(18) -0.12042(16) 0.0417(8) Uani 1 1 d . . .
H26A H 0.6654 0.7825 -0.1727 0.062 Uiso 1 1 calc R . .
H26B H 0.7285 0.7761 -0.0956 0.062 Uiso 1 1 calc R . .
H26C H 0.6675 0.8627 -0.1251 0.062 Uiso 1 1 calc R . .
C264 C 0.5725(2) 0.80640(19) 0.00950(16) 0.0466(8) Uani 1 1 d . . .
H26D H 0.5627 0.8678 0.0043 0.070 Uiso 1 1 calc R . .
H26E H 0.6372 0.7884 0.0331 0.070 Uiso 1 1 calc R . .
H26F H 0.5166 0.7832 0.0431 0.070 Uiso 1 1 calc R . .
C265 C 0.5674(2) 0.68147(16) -0.06669(18) 0.0439(8) Uani 1 1 d . . .
H26G H 0.5063 0.6658 -0.0348 0.066 Uiso 1 1 calc R . .
H26H H 0.6278 0.6526 -0.0429 0.066 Uiso 1 1 calc R . .
H26I H 0.5639 0.6652 -0.1199 0.066 Uiso 1 1 calc R . .
C27 C 0.32783(18) 0.83905(14) -0.15540(14) 0.0224(6) Uani 1 1 d . . .
H27 H 0.3559 0.8661 -0.2028 0.027 Uiso 1 1 calc R . .
C28 C 0.22428(19) 0.83151(14) -0.14742(14) 0.0207(6) Uani 1 1 d . . .
O281 O 0.17391(12) 0.86391(9) -0.21064(9) 0.0242(4) Uani 1 1 d . . .
C282 C 0.06724(18) 0.85089(15) -0.22049(14) 0.0241(6) Uani 1 1 d . . .
C283 C 0.0493(2) 0.89646(16) -0.30096(15) 0.0376(7) Uani 1 1 d . . .
H28A H 0.0578 0.9563 -0.3001 0.056 Uiso 1 1 calc R . .
H28B H -0.0198 0.8893 -0.3149 0.056 Uiso 1 1 calc R . .
H28C H 0.0985 0.8732 -0.3399 0.056 Uiso 1 1 calc R . .
C284 C 0.0567(2) 0.75847(16) -0.22081(19) 0.0495(9) Uani 1 1 d . . .
H28D H 0.1044 0.7360 -0.2610 0.074 Uiso 1 1 calc R . .
H28E H -0.0130 0.7497 -0.2324 0.074 Uiso 1 1 calc R . .
H28F H 0.0717 0.7296 -0.1692 0.074 Uiso 1 1 calc R . .
C285 C -0.0019(2) 0.8908(2) -0.15957(18) 0.0576(9) Uani 1 1 d . . .
H28G H 0.0078 0.8596 -0.1080 0.086 Uiso 1 1 calc R . .
H28H H -0.0727 0.8899 -0.1728 0.086 Uiso 1 1 calc R . .
H28I H 0.0142 0.9490 -0.1581 0.086 Uiso 1 1 calc R . .
O29 O 0.17627(12) 0.79877(11) -0.08739(10) 0.0330(5) Uani 1 1 d . . .
N21 N 0.08477(15) 0.73386(11) 0.05887(11) 0.0228(5) Uani 1 1 d D . .
C31 C 0.0503(3) 0.7399(3) 0.1371(2) 0.0215(12) Uani 0.524(3) 1 d PD A 1
H31A H -0.0179 0.7705 0.1379 0.026 Uiso 0.524(3) 1 calc PR A 1
H31B H 0.0965 0.7740 0.1612 0.026 Uiso 0.524(3) 1 calc PR A 1
C32 C 0.0436(6) 0.6573(6) 0.1875(5) 0.028(2) Uani 0.524(3) 1 d PD A 1
H32A H -0.0082 0.6257 0.1683 0.042 Uiso 0.524(3) 1 calc PR A 1
H32B H 0.0250 0.6680 0.2420 0.042 Uiso 0.524(3) 1 calc PR A 1
H32C H 0.1097 0.6247 0.1848 0.042 Uiso 0.524(3) 1 calc PR A 1
C33 C 0.0194(3) 0.6852(3) 0.0129(3) 0.0233(13) Uani 0.524(3) 1 d PD A 1
H33A H 0.0463 0.6884 -0.0425 0.028 Uiso 0.524(3) 1 calc PR A 1
H33B H 0.0251 0.6255 0.0343 0.028 Uiso 0.524(3) 1 calc PR A 1
C34 C -0.0920(5) 0.7170(4) 0.0154(4) 0.0324(18) Uani 0.524(3) 1 d PD A 1
H34A H -0.1213 0.7084 0.0693 0.049 Uiso 0.524(3) 1 calc PR A 1
H34B H -0.1284 0.6863 -0.0188 0.049 Uiso 0.524(3) 1 calc PR A 1
H34C H -0.0983 0.7770 -0.0028 0.049 Uiso 0.524(3) 1 calc PR A 1
C31' C 0.0616(4) 0.6533(3) 0.0992(3) 0.0251(14) Uani 0.476(3) 1 d PD A 2
H31C H 0.1265 0.6184 0.1049 0.030 Uiso 0.476(3) 1 calc PR A 2
H31D H 0.0207 0.6258 0.0645 0.030 Uiso 0.476(3) 1 calc PR A 2
C32' C 0.0059(7) 0.6510(7) 0.1790(5) 0.032(3) Uani 0.476(3) 1 d PD A 2
H32D H 0.0465 0.6752 0.2154 0.048 Uiso 0.476(3) 1 calc PR A 2
H32E H -0.0049 0.5928 0.1985 0.048 Uiso 0.476(3) 1 calc PR A 2
H32F H -0.0600 0.6836 0.1748 0.048 Uiso 0.476(3) 1 calc PR A 2
C33' C -0.0080(3) 0.7946(3) 0.0530(3) 0.0239(14) Uani 0.476(3) 1 d PD A 2
H33C H 0.0114 0.8485 0.0250 0.029 Uiso 0.476(3) 1 calc PR A 2
H33D H -0.0351 0.8055 0.1065 0.029 Uiso 0.476(3) 1 calc PR A 2
C34' C -0.0909(6) 0.7618(4) 0.0098(5) 0.0335(19) Uani 0.476(3) 1 d PD A 2
H34D H -0.0626 0.7459 -0.0413 0.050 Uiso 0.476(3) 1 calc PR A 2
H34E H -0.1464 0.8057 0.0020 0.050 Uiso 0.476(3) 1 calc PR A 2
H34F H -0.1169 0.7127 0.0409 0.050 Uiso 0.476(3) 1 calc PR A 2
N22 N 0.21177(16) 0.87059(12) 0.05618(12) 0.0281(5) Uani 1 1 d D . .
C35 C 0.2443(4) 0.9505(3) 0.0139(3) 0.0237(14) Uani 0.465(3) 1 d PD A 1
H35A H 0.2854 0.9364 -0.0340 0.028 Uiso 0.465(3) 1 calc PR A 1
H35B H 0.2901 0.9741 0.0477 0.028 Uiso 0.465(3) 1 calc PR A 1
C36 C 0.1640(9) 1.0192(6) -0.0106(8) 0.039(3) Uani 0.465(3) 1 d PDU A 1
H36A H 0.1114 0.9956 -0.0372 0.058 Uiso 0.465(3) 1 calc PR A 1
H36B H 0.1954 1.0625 -0.0466 0.058 Uiso 0.465(3) 1 calc PR A 1
H36C H 0.1332 1.0442 0.0359 0.058 Uiso 0.465(3) 1 calc PR A 1
C37 C 0.1547(4) 0.8950(3) 0.1346(3) 0.0266(15) Uani 0.465(3) 1 d PD A 1
H37A H 0.0935 0.9323 0.1214 0.032 Uiso 0.465(3) 1 calc PR A 1
H37B H 0.1312 0.8433 0.1644 0.032 Uiso 0.465(3) 1 calc PR A 1
C38 C 0.2159(5) 0.9383(4) 0.1880(4) 0.0372(17) Uani 0.465(3) 1 d PD A 1
H38A H 0.2801 0.9047 0.1977 0.056 Uiso 0.465(3) 1 calc PR A 1
H38B H 0.1768 0.9441 0.2380 0.056 Uiso 0.465(3) 1 calc PR A 1
H38C H 0.2303 0.9939 0.1628 0.056 Uiso 0.465(3) 1 calc PR A 1
C35' C 0.1296(3) 0.9256(3) 0.0403(3) 0.0281(13) Uani 0.535(3) 1 d PD A 2
H35C H 0.1039 0.9494 0.0895 0.034 Uiso 0.535(3) 1 calc PR A 2
H35D H 0.0752 0.8942 0.0232 0.034 Uiso 0.535(3) 1 calc PR A 2
C36' C 0.1501(8) 0.9978(5) -0.0223(7) 0.037(3) Uani 0.535(3) 1 d PDU A 2
H36D H 0.2014 1.0312 -0.0049 0.055 Uiso 0.535(3) 1 calc PR A 2
H36E H 0.0870 1.0333 -0.0306 0.055 Uiso 0.535(3) 1 calc PR A 2
H36F H 0.1750 0.9752 -0.0715 0.055 Uiso 0.535(3) 1 calc PR A 2
C37' C 0.3064(3) 0.9016(3) 0.0807(3) 0.0284(13) Uani 0.535(3) 1 d PD A 2
H37C H 0.3307 0.9453 0.0405 0.034 Uiso 0.535(3) 1 calc PR A 2
H37D H 0.3601 0.8548 0.0857 0.034 Uiso 0.535(3) 1 calc PR A 2
C38' C 0.2856(5) 0.9380(4) 0.1590(3) 0.0447(17) Uani 0.535(3) 1 d PD A 2
H38D H 0.2392 0.9888 0.1523 0.067 Uiso 0.535(3) 1 calc PR A 2
H38E H 0.3497 0.9520 0.1780 0.067 Uiso 0.535(3) 1 calc PR A 2
H38F H 0.2544 0.8966 0.1972 0.067 Uiso 0.535(3) 1 calc PR A 2

loop_
_atom_site_aniso_label
_atom_site_aniso_U_11
_atom_site_aniso_U_22
_atom_site_aniso_U_33
_atom_site_aniso_U_23
_atom_site_aniso_U_13
_atom_site_aniso_U_12
Ti1 0.0166(2) 0.0193(2) 0.0209(3) -0.00475(18) -0.0005(2) -0.00260(19)
O6 0.0168(9) 0.0208(9) 0.0205(9) -0.0029(7) -0.0021(7) -0.0030(7)
C7 0.0226(15) 0.0154(13) 0.0213(14) -0.0037(10) -0.0042(12) -0.0023(11)
O7 0.0242(10) 0.0312(10) 0.0184(10) 0.0036(7) -0.0024(8) -0.0047(8)
C21 0.0306(16) 0.0306(15) 0.0224(15) 0.0052(11) -0.0008(12) -0.0137(12)
C113 0.0373(18) 0.060(2) 0.0232(16) -0.0007(14) 0.0058(13) 0.0001(15)
C212 0.0469(19) 0.0415(17) 0.0457(19) 0.0107(14) -0.0167(16) -0.0226(15)
C213 0.0441(18) 0.0398(16) 0.0261(16) 0.0092(13) -0.0062(14) -0.0161(14)
C8 0.0192(14) 0.0257(14) 0.0214(14) -0.0047(11) -0.0037(11) 0.0013(11)
C9 0.0195(14) 0.0187(13) 0.0233(14) -0.0048(11) 0.0019(12) -0.0028(11)
O9 0.0164(9) 0.0368(10) 0.0217(10) 0.0037(8) 0.0038(8) 0.0017(8)
C41 0.0229(15) 0.0460(18) 0.0233(15) 0.0071(13) 0.0047(12) -0.0025(13)
C412 0.0216(16) 0.074(2) 0.0343(18) 0.0144(15) 0.0067(13) 0.0035(15)
C411 0.0365(19) 0.0455(19) 0.060(2) 0.0175(16) 0.0110(16) -0.0048(15)
C413 0.0330(18) 0.084(2) 0.0256(17) -0.0123(15) 0.0030(14) -0.0019(17)
O10 0.0161(9) 0.0219(9) 0.0198(9) -0.0013(7) -0.0015(7) -0.0022(7)
O1 0.0223(10) 0.0168(9) 0.0223(10) -0.0023(7) -0.0051(8) -0.0018(7)
C2 0.0135(13) 0.0258(14) 0.0207(14) -0.0002(11) -0.0011(11) -0.0029(11)
O2 0.0270(10) 0.0221(9) 0.0222(10) 0.0007(7) -0.0048(8) -0.0009(8)
C91 0.0333(16) 0.0187(14) 0.0266(15) 0.0001(11) -0.0019(12) -0.0076(12)
C912 0.0406(18) 0.0240(15) 0.0377(17) 0.0019(12) -0.0036(14) 0.0061(13)
C913 0.0474(19) 0.0230(14) 0.0313(16) 0.0050(12) -0.0062(14) -0.0068(13)
C911 0.0479(19) 0.0344(16) 0.0325(17) 0.0003(12) -0.0044(14) -0.0177(14)
C3 0.0219(14) 0.0211(13) 0.0187(14) -0.0049(10) -0.0015(11) -0.0022(11)
C4 0.0138(13) 0.0215(14) 0.0258(15) -0.0024(11) -0.0006(11) -0.0039(11)
O4 0.0308(10) 0.0171(9) 0.0223(10) -0.0045(7) -0.0038(8) 0.0013(8)
C71 0.0313(16) 0.0173(13) 0.0259(15) 0.0011(11) -0.0020(12) -0.0012(11)
C722 0.055(2) 0.0238(15) 0.0459(19) -0.0037(13) 0.0151(16) -0.0107(14)
C711 0.0325(16) 0.0195(14) 0.0430(18) -0.0062(12) -0.0102(14) -0.0016(12)
C723 0.0393(17) 0.0240(14) 0.0382(17) -0.0067(12) -0.0131(14) 0.0019(13)
O5 0.0216(10) 0.0175(9) 0.0188(10) -0.0033(7) -0.0017(7) -0.0019(7)
N1 0.0167(11) 0.0200(11) 0.0244(12) -0.0049(9) -0.0025(9) -0.0012(9)
C12 0.0239(15) 0.0239(14) 0.0344(16) -0.0082(12) -0.0026(12) 0.0016(12)
C14 0.0397(18) 0.0296(16) 0.0491(19) -0.0035(13) -0.0059(15) 0.0011(14)
C11 0.0244(15) 0.0250(14) 0.0333(16) -0.0085(12) -0.0031(12) -0.0032(12)
C13 0.047(2) 0.061(2) 0.0411(19) -0.0238(15) -0.0070(16) -0.0102(16)
N2 0.0192(11) 0.0213(11) 0.0251(12) -0.0085(9) -0.0011(9) -0.0017(9)
C24 0.0233(15) 0.0355(16) 0.0296(16) -0.0088(12) 0.0027(12) -0.0051(12)
C15 0.0390(18) 0.0461(18) 0.0343(17) -0.0015(13) 0.0093(14) -0.0169(14)
C22 0.0201(14) 0.0275(14) 0.0333(16) -0.0084(12) 0.0015(12) -0.0036(12)
C16 0.0281(16) 0.0397(17) 0.0447(18) -0.0149(14) -0.0074(14) -0.0011(13)
Ti2 0.0210(3) 0.0318(3) 0.0185(3) 0.0020(2) -0.0011(2) -0.0075(2)
O20 0.0237(10) 0.0180(9) 0.0210(9) -0.0013(7) -0.0014(8) -0.0053(8)
C219 0.0146(13) 0.0257(14) 0.0204(14) -0.0028(11) 0.0019(11) -0.0073(11)
O211 0.0301(10) 0.0232(9) 0.0208(10) -0.0048(7) -0.0078(8) 0.0006(8)
C217 0.0284(15) 0.0271(14) 0.0211(14) -0.0081(11) -0.0059(12) -0.0059(12)
C218 0.0483(19) 0.0410(17) 0.0302(17) -0.0081(13) -0.0171(15) 0.0020(15)
C214 0.0410(18) 0.0394(16) 0.0374(18) -0.0071(13) -0.0065(14) -0.0161(14)
C215 0.0369(17) 0.0339(15) 0.0226(15) -0.0067(12) 0.0027(13) -0.0022(13)
C220 0.0294(15) 0.0244(14) 0.0212(14) -0.0039(11) -0.0012(12) -0.0020(12)
C23 0.0196(14) 0.0317(16) 0.0240(15) -0.0053(12) 0.0057(12) -0.0100(12)
O231 0.0467(12) 0.0325(10) 0.0215(10) -0.0109(8) -0.0012(9) -0.0094(9)
C232 0.071(2) 0.0393(17) 0.0208(16) -0.0062(13) -0.0071(15) -0.0270(16)
C233 0.079(3) 0.057(2) 0.064(2) -0.0041(17) -0.038(2) -0.0255(19)
C234 0.137(4) 0.0464(19) 0.0267(18) -0.0101(14) 0.021(2) -0.041(2)
C235 0.125(3) 0.0371(18) 0.0315(19) -0.0123(14) -0.012(2) -0.0206(19)
O24 0.0246(10) 0.0335(10) 0.0199(10) -0.0042(8) -0.0010(8) -0.0042(8)
O25 0.0213(10) 0.0454(11) 0.0173(10) 0.0055(8) -0.0009(8) -0.0096(8)
C26 0.0225(15) 0.0199(13) 0.0227(15) -0.0060(11) 0.0003(12) -0.0033(11)
O261 0.0188(10) 0.0328(10) 0.0232(10) 0.0009(8) 0.0020(8) -0.0024(8)
C262 0.0198(15) 0.0410(17) 0.0287(16) -0.0012(12) -0.0029(12) 0.0004(13)
C263 0.0250(16) 0.063(2) 0.0355(18) -0.0021(15) 0.0012(14) -0.0011(15)
C264 0.0304(17) 0.078(2) 0.0341(18) -0.0137(15) -0.0030(14) -0.0086(16)
C265 0.0345(18) 0.0428(18) 0.053(2) 0.0012(15) -0.0102(15) 0.0044(14)
C27 0.0215(14) 0.0229(14) 0.0213(14) 0.0051(11) 0.0005(11) -0.0033(11)
C28 0.0260(15) 0.0163(13) 0.0202(14) -0.0042(10) -0.0031(12) -0.0006(11)
O281 0.0192(9) 0.0314(10) 0.0220(10) 0.0044(7) -0.0052(8) -0.0070(8)
C282 0.0204(14) 0.0310(15) 0.0217(14) -0.0005(11) -0.0034(11) -0.0069(12)
C283 0.0332(17) 0.0487(18) 0.0309(17) 0.0070(13) -0.0113(14) -0.0094(14)
C284 0.048(2) 0.0392(17) 0.065(2) 0.0078(15) -0.0264(17) -0.0219(15)
C285 0.0296(18) 0.105(3) 0.039(2) -0.0189(18) -0.0059(15) 0.0087(18)
O29 0.0206(10) 0.0566(12) 0.0206(10) 0.0111(9) -0.0027(8) -0.0129(9)
N21 0.0218(12) 0.0212(11) 0.0247(12) 0.0033(9) -0.0027(10) -0.0044(9)
C31 0.016(3) 0.031(3) 0.017(3) -0.002(2) 0.004(2) -0.003(2)
C32 0.029(5) 0.029(4) 0.027(4) 0.001(3) 0.002(4) -0.012(4)
C33 0.020(3) 0.029(3) 0.021(3) -0.004(2) 0.000(2) -0.005(2)
C34 0.032(4) 0.037(4) 0.031(4) -0.008(4) -0.009(3) -0.005(4)
C31' 0.020(3) 0.021(3) 0.034(3) -0.005(2) 0.002(3) -0.005(2)
C32' 0.032(6) 0.035(5) 0.029(4) 0.004(3) 0.001(4) -0.011(4)
C33' 0.021(3) 0.022(3) 0.027(3) 0.004(2) 0.003(2) -0.005(2)
C34' 0.022(4) 0.035(5) 0.044(4) 0.001(4) -0.003(3) -0.007(4)
N22 0.0289(13) 0.0310(12) 0.0243(13) 0.0070(10) -0.0046(10) -0.0111(11)
C35 0.028(3) 0.018(3) 0.026(3) -0.003(2) 0.006(3) -0.007(2)
C36 0.046(6) 0.029(5) 0.038(5) 0.003(4) 0.007(4) 0.000(5)
C37 0.027(3) 0.022(3) 0.031(3) -0.001(2) 0.001(3) -0.004(2)
C38 0.052(5) 0.034(4) 0.027(4) -0.010(3) -0.003(3) -0.002(4)
C35' 0.027(3) 0.024(3) 0.033(3) -0.003(2) -0.003(2) 0.000(2)
C36' 0.033(4) 0.023(4) 0.052(5) 0.007(4) -0.005(3) 0.000(4)
C37' 0.025(3) 0.026(3) 0.036(3) -0.004(2) -0.005(2) -0.002(2)
C38' 0.054(4) 0.037(3) 0.047(4) -0.023(3) -0.017(3) 0.005(3)

loop_
_atom_type_symbol
_atom_type_description
_atom_type_scat_dispersion_real
_atom_type_scat_dispersion_imag
_atom_type_scat_source
C C 0.0033 0.0016 'International Tables Vol C Tables 4.2.6.8 and 6.1.1.4'
H H 0.0000 0.0000 'International Tables Vol C Tables 4.2.6.8 and 6.1.1.4'
N N 0.0061 0.0033 'International Tables Vol C Tables 4.2.6.8 and 6.1.1.4'
O O 0.0106 0.0060 'International Tables Vol C Tables 4.2.6.8 and 6.1.1.4'
Ti Ti 0.2776 0.4457 'International Tables Vol C Tables 4.2.6.8 and 6.1.1.4'

loop_
_geom_angle_atom_site_label_1
_geom_angle_atom_site_label_2
_geom_angle_atom_site_label_3
_geom_angle
_geom_angle_site_symmetry_1
_geom_angle_site_symmetry_3
_geom_angle_publ_flag
N1 Ti1 N2 96.28(8) . . ?
N1 Ti1 O1 96.55(7) . . ?
N2 Ti1 O1 94.07(8) . . ?
N1 Ti1 O6 94.25(7) . . ?
N2 Ti1 O6 96.82(7) . . ?
O1 Ti1 O6 163.73(6) . . ?
N1 Ti1 O5 173.74(8) . . ?
N2 Ti1 O5 89.98(7) . . ?
O1 Ti1 O5 83.09(6) . . ?
O6 Ti1 O5 84.85(6) . . ?
N1 Ti1 O10 90.95(7) . . ?
N2 Ti1 O10 172.67(7) . . ?
O1 Ti1 O10 83.88(6) . . ?
O6 Ti1 O10 83.80(6) . . ?
O5 Ti1 O10 82.79(6) . . ?
C7 O6 Ti1 131.29(15) . . ?
O6 C7 O7 120.1(2) . . ?
O6 C7 C8 126.6(2) . . ?
O7 C7 C8 113.3(2) . . ?
C7 O7 C21 124.56(18) . . ?
O7 C21 C212 109.3(2) . . ?
O7 C21 C113 110.21(19) . . ?
C212 C21 C113 113.6(2) . . ?
O7 C21 C213 101.77(19) . . ?
C212 C21 C213 110.9(2) . . ?
C113 C21 C213 110.4(2) . . ?
C21 C113 H11A 109.5 . . ?
C21 C113 H11B 109.5 . . ?
H11A C113 H11B 109.5 . . ?
C21 C113 H11C 109.5 . . ?
H11A C113 H11C 109.5 . . ?
H11B C113 H11C 109.5 . . ?
C21 C212 H11D 109.5 . . ?
C21 C212 H11E 109.5 . . ?
H11D C212 H11E 109.5 . . ?
C21 C212 H11F 109.5 . . ?
H11D C212 H11F 109.5 . . ?
H11E C212 H11F 109.5 . . ?
C21 C213 H11G 109.5 . . ?
C21 C213 H11H 109.5 . . ?
H11G C213 H11H 109.5 . . ?
C21 C213 H11I 109.5 . . ?
H11G C213 H11I 109.5 . . ?
H11H C213 H11I 109.5 . . ?
C7 C8 C9 122.3(2) . . ?
C7 C8 H12 118.8 . . ?
C9 C8 H12 118.8 . . ?
O10 C9 O9 121.2(2) . . ?
O10 C9 C8 125.6(2) . . ?
O9 C9 C8 113.2(2) . . ?
C9 O9 C41 121.92(18) . . ?
O9 C41 C413 110.9(2) . . ?
O9 C41 C411 109.5(2) . . ?
C413 C41 C411 112.7(2) . . ?
O9 C41 C412 101.18(19) . . ?
C413 C41 C412 110.7(2) . . ?
C411 C41 C412 111.3(2) . . ?
C41 C412 H13A 109.5 . . ?
C41 C412 H13B 109.5 . . ?
H13A C412 H13B 109.5 . . ?
C41 C412 H13C 109.5 . . ?
H13A C412 H13C 109.5 . . ?
H13B C412 H13C 109.5 . . ?
C41 C411 H13D 109.5 . . ?
C41 C411 H13E 109.5 . . ?
H13D C411 H13E 109.5 . . ?
C41 C411 H13F 109.5 . . ?
H13D C411 H13F 109.5 . . ?
H13E C411 H13F 109.5 . . ?
C41 C413 H13G 109.5 . . ?
C41 C413 H13H 109.5 . . ?
H13G C413 H13H 109.5 . . ?
C41 C413 H13I 109.5 . . ?
H13G C413 H13I 109.5 . . ?
H13H C413 H13I 109.5 . . ?
C9 O10 Ti1 129.77(15) . . ?
C2 O1 Ti1 132.48(14) . . ?
O1 C2 O2 119.8(2) . . ?
O1 C2 C3 126.3(2) . . ?
O2 C2 C3 113.9(2) . . ?
C2 O2 C91 123.22(18) . . ?
O2 C91 C912 110.4(2) . . ?
O2 C91 C911 108.98(19) . . ?
C912 C91 C911 113.4(2) . . ?
O2 C91 C913 102.10(18) . . ?
C912 C91 C913 110.7(2) . . ?
C911 C91 C913 110.7(2) . . ?
C91 C912 H16A 109.5 . . ?
C91 C912 H16B 109.5 . . ?
H16A C912 H16B 109.5 . . ?
C91 C912 H16C 109.5 . . ?
H16A C912 H16C 109.5 . . ?
H16B C912 H16C 109.5 . . ?
C91 C913 H16D 109.5 . . ?
C91 C913 H16E 109.5 . . ?
H16D C913 H16E 109.5 . . ?
C91 C913 H16F 109.5 . . ?
H16D C913 H16F 109.5 . . ?
H16E C913 H16F 109.5 . . ?
C91 C911 H16G 109.5 . . ?
C91 C911 H16H 109.5 . . ?
H16G C911 H16H 109.5 . . ?
C91 C911 H16I 109.5 . . ?
H16G C911 H16I 109.5 . . ?
H16H C911 H16I 109.5 . . ?
C2 C3 C4 121.1(2) . . ?
C2 C3 H17 119.5 . . ?
C4 C3 H17 119.5 . . ?
O5 C4 O4 120.8(2) . . ?
O5 C4 C3 126.4(2) . . ?
O4 C4 C3 112.8(2) . . ?
C4 O4 C71 121.25(18) . . ?
O4 C71 C722 110.57(19) . . ?
O4 C71 C723 110.5(2) . . ?
C722 C71 C723 113.2(2) . . ?
O4 C71 C711 101.25(19) . . ?
C722 C71 C711 109.9(2) . . ?
C723 C71 C711 110.9(2) . . ?
C71 C722 H18A 109.5 . . ?
C71 C722 H18B 109.5 . . ?
H18A C722 H18B 109.5 . . ?
C71 C722 H18C 109.5 . . ?
H18A C722 H18C 109.5 . . ?
H18B C722 H18C 109.5 . . ?
C71 C711 H18D 109.5 . . ?
C71 C711 H18E 109.5 . . ?
H18D C711 H18E 109.5 . . ?
C71 C711 H18F 109.5 . . ?
H18D C711 H18F 109.5 . . ?
H18E C711 H18F 109.5 . . ?
C71 C723 H18G 109.5 . . ?
C71 C723 H18H 109.5 . . ?
H18G C723 H18H 109.5 . . ?
C71 C723 H18I 109.5 . . ?
H18G C723 H18I 109.5 . . ?
H18H C723 H18I 109.5 . . ?
C4 O5 Ti1 130.47(14) . . ?
C12 N1 C11 113.60(18) . . ?
C12 N1 Ti1 122.84(15) . . ?
C11 N1 Ti1 123.32(14) . . ?
N1 C12 C14 113.9(2) . . ?
N1 C12 H1A 108.8 . . ?
C14 C12 H1A 108.8 . . ?
N1 C12 H1B 108.8 . . ?
C14 C12 H1B 108.8 . . ?
H1A C12 H1B 107.7 . . ?
C12 C14 H2A 109.5 . . ?
C12 C14 H2B 109.5 . . ?
H2A C14 H2B 109.5 . . ?
C12 C14 H2C 109.5 . . ?
H2A C14 H2C 109.5 . . ?
H2B C14 H2C 109.5 . . ?
N1 C11 C13 112.6(2) . . ?
N1 C11 H3A 109.1 . . ?
C13 C11 H3A 109.1 . . ?
N1 C11 H3B 109.1 . . ?
C13 C11 H3B 109.1 . . ?
H3A C11 H3B 107.8 . . ?
C11 C13 H4A 109.5 . . ?
C11 C13 H4B 109.5 . . ?
H4A C13 H4B 109.5 . . ?
C11 C13 H4C 109.5 . . ?
H4A C13 H4C 109.5 . . ?
H4B C13 H4C 109.5 . . ?
C24 N2 C22 113.7(2) . . ?
C24 N2 Ti1 122.59(15) . . ?
C22 N2 Ti1 123.47(16) . . ?
N2 C24 C15 113.7(2) . . ?
N2 C24 H5A 108.8 . . ?
C15 C24 H5A 108.8 . . ?
N2 C24 H5B 108.8 . . ?
C15 C24 H5B 108.8 . . ?
H5A C24 H5B 107.7 . . ?
C24 C15 H6A 109.5 . . ?
C24 C15 H6B 109.5 . . ?
H6A C15 H6B 109.5 . . ?
C24 C15 H6C 109.5 . . ?
H6A C15 H6C 109.5 . . ?
H6B C15 H6C 109.5 . . ?
N2 C22 C16 113.96(19) . . ?
N2 C22 H7A 108.8 . . ?
C16 C22 H7A 108.8 . . ?
N2 C22 H7B 108.8 . . ?
C16 C22 H7B 108.8 . . ?
H7A C22 H7B 107.7 . . ?
C22 C16 H8A 109.5 . . ?
C22 C16 H8B 109.5 . . ?
H8A C16 H8B 109.5 . . ?
C22 C16 H8C 109.5 . . ?
H8A C16 H8C 109.5 . . ?
H8B C16 H8C 109.5 . . ?
N22 Ti2 N21 97.48(9) . . ?
N22 Ti2 O20 94.25(8) . . ?
N21 Ti2 O20 96.68(7) . . ?
N22 Ti2 O29 95.57(8) . . ?
N21 Ti2 O29 92.74(8) . . ?
O20 Ti2 O29 165.39(7) . . ?
N22 Ti2 O24 172.34(8) . . ?
N21 Ti2 O24 90.01(8) . . ?
O20 Ti2 O24 83.27(6) . . ?
O29 Ti2 O24 85.59(7) . . ?
N22 Ti2 O25 91.30(8) . . ?
N21 Ti2 O25 170.74(8) . . ?
O20 Ti2 O25 85.52(6) . . ?
O29 Ti2 O25 83.47(7) . . ?
O24 Ti2 O25 81.30(7) . . ?
C219 O20 Ti2 132.28(14) . . ?
O20 C219 O211 119.5(2) . . ?
O20 C219 C220 126.2(2) . . ?
O211 C219 C220 114.3(2) . . ?
C219 O211 C217 123.89(17) . . ?
O211 C217 C215 110.73(19) . . ?
O211 C217 C214 109.3(2) . . ?
C215 C217 C214 113.4(2) . . ?
O211 C217 C218 101.76(18) . . ?
C215 C217 C218 110.1(2) . . ?
C214 C217 C218 110.9(2) . . ?
C217 C218 H21A 109.5 . . ?
C217 C218 H21B 109.5 . . ?
H21A C218 H21B 109.5 . . ?
C217 C218 H21C 109.5 . . ?
H21A C218 H21C 109.5 . . ?
H21B C218 H21C 109.5 . . ?
C217 C214 H21D 109.5 . . ?
C217 C214 H21E 109.5 . . ?
H21D C214 H21E 109.5 . . ?
C217 C214 H21F 109.5 . . ?
H21D C214 H21F 109.5 . . ?
H21E C214 H21F 109.5 . . ?
C217 C215 H21G 109.5 . . ?
C217 C215 H21H 109.5 . . ?
H21G C215 H21H 109.5 . . ?
C217 C215 H21I 109.5 . . ?
H21G C215 H21I 109.5 . . ?
H21H C215 H21I 109.5 . . ?
C219 C220 C23 121.4(2) . . ?
C219 C220 H22 119.3 . . ?
C23 C220 H22 119.3 . . ?
O24 C23 O231 120.5(2) . . ?
O24 C23 C220 126.6(2) . . ?
O231 C23 C220 112.9(2) . . ?
C23 O231 C232 121.9(2) . . ?
O231 C232 C233 110.9(2) . . ?
O231 C232 C234 110.1(2) . . ?
C233 C232 C234 112.6(3) . . ?
O231 C232 C235 101.8(2) . . ?
C233 C232 C235 110.8(3) . . ?
C234 C232 C235 110.0(3) . . ?
C232 C233 H23A 109.5 . . ?
C232 C233 H23B 109.5 . . ?
H23A C233 H23B 109.5 . . ?
C232 C233 H23C 109.5 . . ?
H23A C233 H23C 109.5 . . ?
H23B C233 H23C 109.5 . . ?
C232 C234 H23D 109.5 . . ?
C232 C234 H23E 109.5 . . ?
H23D C234 H23E 109.5 . . ?
C232 C234 H23F 109.5 . . ?
H23D C234 H23F 109.5 . . ?
H23E C234 H23F 109.5 . . ?
C232 C235 H23G 109.5 . . ?
C232 C235 H23H 109.5 . . ?
H23G C235 H23H 109.5 . . ?
C232 C235 H23I 109.5 . . ?
H23G C235 H23I 109.5 . . ?
H23H C235 H23I 109.5 . . ?
C23 O24 Ti2 129.83(15) . . ?
C26 O25 Ti2 129.03(15) . . ?
O25 C26 O261 120.5(2) . . ?
O25 C26 C27 126.1(2) . . ?
O261 C26 C27 113.4(2) . . ?
C26 O261 C262 122.38(18) . . ?
O261 C262 C264 111.4(2) . . ?
O261 C262 C265 109.3(2) . . ?
C264 C262 C265 112.9(2) . . ?
O261 C262 C263 101.59(19) . . ?
C264 C262 C263 110.6(2) . . ?
C265 C262 C263 110.6(2) . . ?
C262 C263 H26A 109.5 . . ?
C262 C263 H26B 109.5 . . ?
H26A C263 H26B 109.5 . . ?
C262 C263 H26C 109.5 . . ?
H26A C263 H26C 109.5 . . ?
H26B C263 H26C 109.5 . . ?
C262 C264 H26D 109.5 . . ?
C262 C264 H26E 109.5 . . ?
H26D C264 H26E 109.5 . . ?
C262 C264 H26F 109.5 . . ?
H26D C264 H26F 109.5 . . ?
H26E C264 H26F 109.5 . . ?
C262 C265 H26G 109.5 . . ?
C262 C265 H26H 109.5 . . ?
H26G C265 H26H 109.5 . . ?
C262 C265 H26I 109.5 . . ?
H26G C265 H26I 109.5 . . ?
H26H C265 H26I 109.5 . . ?
C28 C27 C26 122.4(2) . . ?
C28 C27 H27 118.8 . . ?
C26 C27 H27 118.8 . . ?
O29 C28 O281 120.0(2) . . ?
O29 C28 C27 125.8(2) . . ?
O281 C28 C27 114.2(2) . . ?
C28 O281 C282 123.45(18) . . ?
O281 C282 C285 111.1(2) . . ?
O281 C282 C284 109.02(19) . . ?
C285 C282 C284 113.4(2) . . ?
O281 C282 C283 102.48(19) . . ?
C285 C282 C283 109.8(2) . . ?
C284 C282 C283 110.5(2) . . ?
C282 C283 H28A 109.5 . . ?
C282 C283 H28B 109.5 . . ?
H28A C283 H28B 109.5 . . ?
C282 C283 H28C 109.5 . . ?
H28A C283 H28C 109.5 . . ?
H28B C283 H28C 109.5 . . ?
C282 C284 H28D 109.5 . . ?
C282 C284 H28E 109.5 . . ?
H28D C284 H28E 109.5 . . ?
C282 C284 H28F 109.5 . . ?
H28D C284 H28F 109.5 . . ?
H28E C284 H28F 109.5 . . ?
C282 C285 H28G 109.5 . . ?
C282 C285 H28H 109.5 . . ?
H28G C285 H28H 109.5 . . ?
C282 C285 H28I 109.5 . . ?
H28G C285 H28I 109.5 . . ?
H28H C285 H28I 109.5 . . ?
C28 O29 Ti2 131.69(16) . . ?
C31 N21 C31' 67.8(3) . . ?
C31 N21 C33' 76.3(3) . . ?
C31' N21 C33' 112.1(3) . . ?
C31 N21 C33 114.8(3) . . ?
C31' N21 C33 66.6(3) . . ?
C33' N21 C33 80.3(3) . . ?
C31 N21 Ti2 120.9(2) . . ?
C31' N21 Ti2 123.6(2) . . ?
C33' N21 Ti2 124.3(2) . . ?
C33 N21 Ti2 122.6(2) . . ?
N21 C31 C32 115.4(5) . . ?
N21 C31 H31A 108.4 . . ?
C32 C31 H31A 108.4 . . ?
N21 C31 H31B 108.4 . . ?
C32 C31 H31B 108.4 . . ?
H31A C31 H31B 107.5 . . ?
C34 C33 N21 113.7(4) . . ?
C34 C33 H33A 108.8 . . ?
N21 C33 H33A 108.8 . . ?
C34 C33 H33B 108.8 . . ?
N21 C33 H33B 108.8 . . ?
H33A C33 H33B 107.7 . . ?
N21 C31' C32' 118.7(5) . . ?
N21 C31' H31C 107.6 . . ?
C32' C31' H31C 107.6 . . ?
N21 C31' H31D 107.6 . . ?
C32' C31' H31D 107.6 . . ?
H31C C31' H31D 107.1 . . ?
C31' C32' H32D 109.5 . . ?
C31' C32' H32E 109.5 . . ?
H32D C32' H32E 109.5 . . ?
C31' C32' H32F 109.5 . . ?
H32D C32' H32F 109.5 . . ?
H32E C32' H32F 109.5 . . ?
N21 C33' C34' 112.2(4) . . ?
N21 C33' H33C 109.2 . . ?
C34' C33' H33C 109.2 . . ?
N21 C33' H33D 109.2 . . ?
C34' C33' H33D 109.2 . . ?
H33C C33' H33D 107.9 . . ?
C33' C34' H34D 109.5 . . ?
C33' C34' H34E 109.5 . . ?
H34D C34' H34E 109.5 . . ?
C33' C34' H34F 109.5 . . ?
H34D C34' H34F 109.5 . . ?
H34E C34' H34F 109.5 . . ?
C35' N22 C37' 119.9(3) . . ?
C35' N22 C35 69.2(3) . . ?
C37' N22 C35 63.2(3) . . ?
C35' N22 C37 69.9(3) . . ?
C37' N22 C37 89.8(3) . . ?
C35 N22 C37 105.8(3) . . ?
C35' N22 Ti2 120.0(2) . . ?
C37' N22 Ti2 118.3(2) . . ?
C35 N22 Ti2 129.9(2) . . ?
C37 N22 Ti2 123.8(2) . . ?
N22 C35 C36 119.0(6) . . ?
N22 C35 H35A 107.6 . . ?
C36 C35 H35A 107.6 . . ?
N22 C35 H35B 107.6 . . ?
C36 C35 H35B 107.6 . . ?
H35A C35 H35B 107.0 . . ?
C38 C37 N22 115.9(4) . . ?
C38 C37 H37A 108.3 . . ?
N22 C37 H37A 108.3 . . ?
C38 C37 H37B 108.3 . . ?
N22 C37 H37B 108.3 . . ?
H37A C37 H37B 107.4 . . ?
N22 C35' C36' 115.0(5) . . ?
N22 C35' H35C 108.5 . . ?
C36' C35' H35C 108.5 . . ?
N22 C35' H35D 108.5 . . ?
C36' C35' H35D 108.5 . . ?
H35C C35' H35D 107.5 . . ?
C35' C36' H36D 109.5 . . ?
C35' C36' H36E 109.5 . . ?
H36D C36' H36E 109.5 . . ?
C35' C36' H36F 109.5 . . ?
H36D C36' H36F 109.5 . . ?
H36E C36' H36F 109.5 . . ?
N22 C37' C38' 109.8(4) . . ?
N22 C37' H37C 109.7 . . ?
C38' C37' H37C 109.7 . . ?
N22 C37' H37D 109.7 . . ?
C38' C37' H37D 109.7 . . ?
H37C C37' H37D 108.2 . . ?
C37' C38' H38D 109.5 . . ?
C37' C38' H38E 109.5 . . ?
H38D C38' H38E 109.5 . . ?
C37' C38' H38F 109.5 . . ?
H38D C38' H38F 109.5 . . ?
H38E C38' H38F 109.5 . . ?

loop_
_geom_bond_atom_site_label_1
_geom_bond_atom_site_label_2
_geom_bond_distance
_geom_bond_site_symmetry_2
_geom_bond_publ_flag
Ti1 N1 1.9101(19) . ?
Ti1 N2 1.912(2) . ?
Ti1 O1 2.0140(16) . ?
Ti1 O6 2.0180(15) . ?
Ti1 O5 2.0987(15) . ?
Ti1 O10 2.1007(16) . ?
O6 C7 1.281(3) . ?
C7 O7 1.346(3) . ?
C7 C8 1.371(3) . ?
O7 C21 1.463(3) . ?
C21 C212 1.514(3) . ?
C21 C113 1.516(3) . ?
C21 C213 1.527(3) . ?
C113 H11A 0.9800 . ?
C113 H11B 0.9800 . ?
C113 H11C 0.9800 . ?
C212 H11D 0.9800 . ?
C212 H11E 0.9800 . ?
C212 H11F 0.9800 . ?
C213 H11G 0.9800 . ?
C213 H11H 0.9800 . ?
C213 H11I 0.9800 . ?
C8 C9 1.402(3) . ?
C8 H12 0.9500 . ?
C9 O10 1.259(3) . ?
C9 O9 1.340(3) . ?
O9 C41 1.475(3) . ?
C41 C413 1.506(4) . ?
C41 C411 1.511(4) . ?
C41 C412 1.519(3) . ?
C412 H13A 0.9800 . ?
C412 H13B 0.9800 . ?
C412 H13C 0.9800 . ?
C411 H13D 0.9800 . ?
C411 H13E 0.9800 . ?
C411 H13F 0.9800 . ?
C413 H13G 0.9800 . ?
C413 H13H 0.9800 . ?
C413 H13I 0.9800 . ?
O1 C2 1.275(3) . ?
C2 O2 1.346(3) . ?
C2 C3 1.384(3) . ?
O2 C91 1.474(3) . ?
C91 C912 1.517(3) . ?
C91 C911 1.520(3) . ?
C91 C913 1.521(3) . ?
C912 H16A 0.9800 . ?
C912 H16B 0.9800 . ?
C912 H16C 0.9800 . ?
C913 H16D 0.9800 . ?
C913 H16E 0.9800 . ?
C913 H16F 0.9800 . ?
C911 H16G 0.9800 . ?
C911 H16H 0.9800 . ?
C911 H16I 0.9800 . ?
C3 C4 1.403(3) . ?
C3 H17 0.9500 . ?
C4 O5 1.251(3) . ?
C4 O4 1.346(3) . ?
O4 C71 1.474(3) . ?
C71 C722 1.508(3) . ?
C71 C723 1.517(3) . ?
C71 C711 1.527(3) . ?
C722 H18A 0.9800 . ?
C722 H18B 0.9800 . ?
C722 H18C 0.9800 . ?
C711 H18D 0.9800 . ?
C711 H18E 0.9800 . ?
C711 H18F 0.9800 . ?
C723 H18G 0.9800 . ?
C723 H18H 0.9800 . ?
C723 H18I 0.9800 . ?
N1 C12 1.462(3) . ?
N1 C11 1.471(3) . ?
C12 C14 1.530(3) . ?
C12 H1A 0.9900 . ?
C12 H1B 0.9900 . ?
C14 H2A 0.9800 . ?
C14 H2B 0.9800 . ?
C14 H2C 0.9800 . ?
C11 C13 1.517(3) . ?
C11 H3A 0.9900 . ?
C11 H3B 0.9900 . ?
C13 H4A 0.9800 . ?
C13 H4B 0.9800 . ?
C13 H4C 0.9800 . ?
N2 C24 1.458(3) . ?
N2 C22 1.469(3) . ?
C24 C15 1.527(3) . ?
C24 H5A 0.9900 . ?
C24 H5B 0.9900 . ?
C15 H6A 0.9800 . ?
C15 H6B 0.9800 . ?
C15 H6C 0.9800 . ?
C22 C16 1.517(3) . ?
C22 H7A 0.9900 . ?
C22 H7B 0.9900 . ?
C16 H8A 0.9800 . ?
C16 H8B 0.9800 . ?
C16 H8C 0.9800 . ?
Ti2 N22 1.909(2) . ?
Ti2 N21 1.913(2) . ?
Ti2 O20 2.0183(16) . ?
Ti2 O29 2.0191(17) . ?
Ti2 O24 2.1025(17) . ?
Ti2 O25 2.1047(17) . ?
O20 C219 1.276(2) . ?
C219 O211 1.348(3) . ?
C219 C220 1.382(3) . ?
O211 C217 1.475(3) . ?
C217 C215 1.510(3) . ?
C217 C214 1.515(3) . ?
C217 C218 1.524(3) . ?
C218 H21A 0.9800 . ?
C218 H21B 0.9800 . ?
C218 H21C 0.9800 . ?
C214 H21D 0.9800 . ?
C214 H21E 0.9800 . ?
C214 H21F 0.9800 . ?
C215 H21G 0.9800 . ?
C215 H21H 0.9800 . ?
C215 H21I 0.9800 . ?
C220 C23 1.401(3) . ?
C220 H22 0.9500 . ?
C23 O24 1.252(3) . ?
C23 O231 1.349(3) . ?
O231 C232 1.462(3) . ?
C232 C233 1.495(4) . ?
C232 C234 1.522(4) . ?
C232 C235 1.525(4) . ?
C233 H23A 0.9800 . ?
C233 H23B 0.9800 . ?
C233 H23C 0.9800 . ?
C234 H23D 0.9800 . ?
C234 H23E 0.9800 . ?
C234 H23F 0.9800 . ?
C235 H23G 0.9800 . ?
C235 H23H 0.9800 . ?
C235 H23I 0.9800 . ?
O25 C26 1.255(3) . ?
C26 O261 1.340(3) . ?
C26 C27 1.395(3) . ?
O261 C262 1.473(3) . ?
C262 C264 1.507(4) . ?
C262 C265 1.513(4) . ?
C262 C263 1.517(4) . ?
C263 H26A 0.9800 . ?
C263 H26B 0.9800 . ?
C263 H26C 0.9800 . ?
C264 H26D 0.9800 . ?
C264 H26E 0.9800 . ?
C264 H26F 0.9800 . ?
C265 H26G 0.9800 . ?
C265 H26H 0.9800 . ?
C265 H26I 0.9800 . ?
C27 C28 1.381(3) . ?
C27 H27 0.9500 . ?
C28 O29 1.263(3) . ?
C28 O281 1.345(3) . ?
O281 C282 1.466(3) . ?
C282 C285 1.500(4) . ?
C282 C284 1.505(3) . ?
C282 C283 1.517(3) . ?
C283 H28A 0.9800 . ?
C283 H28B 0.9800 . ?
C283 H28C 0.9800 . ?
C284 H28D 0.9800 . ?
C284 H28E 0.9800 . ?
C284 H28F 0.9800 . ?
C285 H28G 0.9800 . ?
C285 H28H 0.9800 . ?
C285 H28I 0.9800 . ?
N21 C31 1.399(4) . ?
N21 C31' 1.449(4) . ?
N21 C33' 1.503(4) . ?
N21 C33 1.523(4) . ?
C31 C32 1.512(8) . ?
C31 H31A 0.9900 . ?
C31 H31B 0.9900 . ?
C32 H32A 0.9800 . ?
C32 H32B 0.9800 . ?
C32 H32C 0.9800 . ?
C33 C34 1.516(7) . ?
C33 H33A 0.9900 . ?
C33 H33B 0.9900 . ?
C34 H34A 0.9800 . ?
C34 H34B 0.9800 . ?
C34 H34C 0.9800 . ?
C31' C32' 1.508(9) . ?
C31' H31C 0.9900 . ?
C31' H31D 0.9900 . ?
C32' H32D 0.9800 . ?
C32' H32E 0.9800 . ?
C32' H32F 0.9800 . ?
C33' C34' 1.522(7) . ?
C33' H33C 0.9900 . ?
C33' H33D 0.9900 . ?
C34' H34D 0.9800 . ?
C34' H34E 0.9800 . ?
C34' H34F 0.9800 . ?
N22 C35' 1.364(4) . ?
N22 C37' 1.487(4) . ?
N22 C35 1.489(4) . ?
N22 C37 1.568(5) . ?
C35 C36 1.512(9) . ?
C35 H35A 0.9900 . ?
C35 H35B 0.9900 . ?
C36 H36A 0.9800 . ?
C36 H36B 0.9800 . ?
C36 H36C 0.9800 . ?
C37 C38 1.519(6) . ?
C37 H37A 0.9900 . ?
C37 H37B 0.9900 . ?
C38 H38A 0.9800 . ?
C38 H38B 0.9800 . ?
C38 H38C 0.9800 . ?
C35' C36' 1.524(8) . ?
C35' H35C 0.9900 . ?
C35' H35D 0.9900 . ?
C36' H36D 0.9800 . ?
C36' H36E 0.9800 . ?
C36' H36F 0.9800 . ?
C37' C38' 1.520(6) . ?
C37' H37C 0.9900 . ?
C37' H37D 0.9900 . ?
C38' H38D 0.9800 . ?
C38' H38E 0.9800 . ?
C38' H38F 0.9800 . ?

loop_
_geom_torsion_atom_site_label_1
_geom_torsion_atom_site_label_2
_geom_torsion_atom_site_label_3
_geom_torsion_atom_site_label_4
_geom_torsion
_geom_torsion_site_symmetry_1
_geom_torsion_site_symmetry_2
_geom_torsion_site_symmetry_3
_geom_torsion_site_symmetry_4
_geom_torsion_publ_flag
N1 Ti1 O6 C7 -97.09(19) . . . . ?
N2 Ti1 O6 C7 166.05(19) . . . . ?
O1 Ti1 O6 C7 34.4(3) . . . . ?
O5 Ti1 O6 C7 76.69(19) . . . . ?
O10 Ti1 O6 C7 -6.60(18) . . . . ?
Ti1 O6 C7 O7 -177.05(13) . . . . ?
Ti1 O6 C7 C8 3.8(3) . . . . ?
O6 C7 O7 C21 10.1(3) . . . . ?
C8 C7 O7 C21 -170.7(2) . . . . ?
C7 O7 C21 C212 59.7(3) . . . . ?
C7 O7 C21 C113 -65.8(3) . . . . ?
C7 O7 C21 C213 177.0(2) . . . . ?
O6 C7 C8 C9 0.9(4) . . . . ?
O7 C7 C8 C9 -178.3(2) . . . . ?
C7 C8 C9 O10 1.2(4) . . . . ?
C7 C8 C9 O9 -179.7(2) . . . . ?
O10 C9 O9 C41 -2.3(3) . . . . ?
C8 C9 O9 C41 178.5(2) . . . . ?
C9 O9 C41 C413 -59.3(3) . . . . ?
C9 O9 C41 C411 65.6(3) . . . . ?
C9 O9 C41 C412 -176.8(2) . . . . ?
O9 C9 O10 Ti1 173.38(14) . . . . ?
C8 C9 O10 Ti1 -7.6(3) . . . . ?
N1 Ti1 O10 C9 102.63(19) . . . . ?
N2 Ti1 O10 C9 -86.8(6) . . . . ?
O1 Ti1 O10 C9 -160.89(19) . . . . ?
O6 Ti1 O10 C9 8.46(18) . . . . ?
O5 Ti1 O10 C9 -77.11(19) . . . . ?
N1 Ti1 O1 C2 167.9(2) . . . . ?
N2 Ti1 O1 C2 -95.3(2) . . . . ?
O6 Ti1 O1 C2 36.7(4) . . . . ?
O5 Ti1 O1 C2 -5.8(2) . . . . ?
O10 Ti1 O1 C2 77.7(2) . . . . ?
Ti1 O1 C2 O2 -176.05(14) . . . . ?
Ti1 O1 C2 C3 6.1(4) . . . . ?
O1 C2 O2 C91 8.0(3) . . . . ?
C3 C2 O2 C91 -173.9(2) . . . . ?
C2 O2 C91 C912 -64.3(3) . . . . ?
C2 O2 C91 C911 60.9(3) . . . . ?
C2 O2 C91 C913 178.0(2) . . . . ?
O1 C2 C3 C4 -1.1(4) . . . . ?
O2 C2 C3 C4 -179.0(2) . . . . ?
C2 C3 C4 O5 -2.1(4) . . . . ?
C2 C3 C4 O4 176.6(2) . . . . ?
O5 C4 O4 C71 -0.3(3) . . . . ?
C3 C4 O4 C71 -179.2(2) . . . . ?
C4 O4 C71 C722 62.0(3) . . . . ?
C4 O4 C71 C723 -64.1(3) . . . . ?
C4 O4 C71 C711 178.4(2) . . . . ?
O4 C4 O5 Ti1 -178.36(14) . . . . ?
C3 C4 O5 Ti1 0.3(4) . . . . ?
N1 Ti1 O5 C4 -84.4(7) . . . . ?
N2 Ti1 O5 C4 96.7(2) . . . . ?
O1 Ti1 O5 C4 2.6(2) . . . . ?
O6 Ti1 O5 C4 -166.4(2) . . . . ?
O10 Ti1 O5 C4 -82.0(2) . . . . ?
N2 Ti1 N1 C12 -45.88(19) . . . . ?
O1 Ti1 N1 C12 48.96(18) . . . . ?
O6 Ti1 N1 C12 -143.23(18) . . . . ?
O5 Ti1 N1 C12 135.3(6) . . . . ?
O10 Ti1 N1 C12 132.91(18) . . . . ?
N2 Ti1 N1 C11 140.07(19) . . . . ?
O1 Ti1 N1 C11 -125.08(19) . . . . ?
O6 Ti1 N1 C11 42.72(19) . . . . ?
O5 Ti1 N1 C11 -38.8(8) . . . . ?
O10 Ti1 N1 C11 -41.13(19) . . . . ?
C11 N1 C12 C14 56.5(3) . . . . ?
Ti1 N1 C12 C14 -118.1(2) . . . . ?
C12 N1 C11 C13 60.7(3) . . . . ?
Ti1 N1 C11 C13 -124.8(2) . . . . ?
N1 Ti1 N2 C24 -48.56(18) . . . . ?
O1 Ti1 N2 C24 -145.61(17) . . . . ?
O6 Ti1 N2 C24 46.51(17) . . . . ?
O5 Ti1 N2 C24 131.32(17) . . . . ?
O10 Ti1 N2 C24 140.9(5) . . . . ?
N1 Ti1 N2 C22 137.49(17) . . . . ?
O1 Ti1 N2 C22 40.43(17) . . . . ?
O6 Ti1 N2 C22 -127.45(17) . . . . ?
O5 Ti1 N2 C22 -42.64(17) . . . . ?
O10 Ti1 N2 C22 -33.0(7) . . . . ?
C22 N2 C24 C15 57.6(3) . . . . ?
Ti1 N2 C24 C15 -116.9(2) . . . . ?
C24 N2 C22 C16 62.9(3) . . . . ?
Ti1 N2 C22 C16 -122.7(2) . . . . ?
N22 Ti2 O20 C219 -167.34(19) . . . . ?
N21 Ti2 O20 C219 94.60(19) . . . . ?
O29 Ti2 O20 C219 -35.2(4) . . . . ?
O24 Ti2 O20 C219 5.38(19) . . . . ?
O25 Ti2 O20 C219 -76.37(19) . . . . ?
Ti2 O20 C219 O211 -179.76(14) . . . . ?
Ti2 O20 C219 C220 -1.5(3) . . . . ?
O20 C219 O211 C217 -4.2(3) . . . . ?
C220 C219 O211 C217 177.4(2) . . . . ?
C219 O211 C217 C215 62.2(3) . . . . ?
C219 O211 C217 C214 -63.4(3) . . . . ?
C219 O211 C217 C218 179.2(2) . . . . ?
O20 C219 C220 C23 -3.5(4) . . . . ?
O211 C219 C220 C23 174.8(2) . . . . ?
C219 C220 C23 O24 1.2(4) . . . . ?
C219 C220 C23 O231 -177.9(2) . . . . ?
O24 C23 O231 C232 4.4(3) . . . . ?
C220 C23 O231 C232 -176.5(2) . . . . ?
C23 O231 C232 C233 -64.7(3) . . . . ?
C23 O231 C232 C234 60.6(3) . . . . ?
C23 O231 C232 C235 177.3(2) . . . . ?
O231 C23 O24 Ti2 -175.33(15) . . . . ?
C220 C23 O24 Ti2 5.7(4) . . . . ?
N22 Ti2 O24 C23 64.1(6) . . . . ?
N21 Ti2 O24 C23 -104.0(2) . . . . ?
O20 Ti2 O24 C23 -7.32(19) . . . . ?
O29 Ti2 O24 C23 163.2(2) . . . . ?
O25 Ti2 O24 C23 79.15(19) . . . . ?
N22 Ti2 O25 C26 -84.4(2) . . . . ?
N21 Ti2 O25 C26 77.3(5) . . . . ?
O20 Ti2 O25 C26 -178.6(2) . . . . ?
O29 Ti2 O25 C26 11.1(2) . . . . ?
O24 Ti2 O25 C26 97.6(2) . . . . ?
Ti2 O25 C26 O261 173.62(14) . . . . ?
Ti2 O25 C26 C27 -5.9(4) . . . . ?
O25 C26 O261 C262 13.6(3) . . . . ?
C27 C26 O261 C262 -166.8(2) . . . . ?
C26 O261 C262 C264 -66.6(3) . . . . ?
C26 O261 C262 C265 58.8(3) . . . . ?
C26 O261 C262 C263 175.6(2) . . . . ?
O25 C26 C27 C28 -3.3(4) . . . . ?
O261 C26 C27 C28 177.2(2) . . . . ?
C26 C27 C28 O29 1.6(4) . . . . ?
C26 C27 C28 O281 -179.3(2) . . . . ?
O29 C28 O281 C282 -11.2(3) . . . . ?
C27 C28 O281 C282 169.6(2) . . . . ?
C28 O281 C282 C285 65.0(3) . . . . ?
C28 O281 C282 C284 -60.8(3) . . . . ?
C28 O281 C282 C283 -177.8(2) . . . . ?
O281 C28 O29 Ti2 -169.13(15) . . . . ?
C27 C28 O29 Ti2 10.0(4) . . . . ?
N22 Ti2 O29 C28 77.5(2) . . . . ?
N21 Ti2 O29 C28 175.3(2) . . . . ?
O20 Ti2 O29 C28 -54.5(4) . . . . ?
O24 Ti2 O29 C28 -94.9(2) . . . . ?
O25 Ti2 O29 C28 -13.2(2) . . . . ?
N22 Ti2 N21 C31 -54.0(2) . . . . ?
O20 Ti2 N21 C31 41.2(2) . . . . ?
O29 Ti2 N21 C31 -150.0(2) . . . . ?
O24 Ti2 N21 C31 124.4(2) . . . . ?
O25 Ti2 N21 C31 144.5(4) . . . . ?
N22 Ti2 N21 C31' -136.5(3) . . . . ?
O20 Ti2 N21 C31' -41.3(3) . . . . ?
O29 Ti2 N21 C31' 127.5(3) . . . . ?
O24 Ti2 N21 C31' 41.9(3) . . . . ?
O25 Ti2 N21 C31' 61.9(6) . . . . ?
N22 Ti2 N21 C33' 40.2(3) . . . . ?
O20 Ti2 N21 C33' 135.4(3) . . . . ?
O29 Ti2 N21 C33' -55.7(3) . . . . ?
O24 Ti2 N21 C33' -141.3(3) . . . . ?
O25 Ti2 N21 C33' -121.3(5) . . . . ?
N22 Ti2 N21 C33 141.5(2) . . . . ?
O20 Ti2 N21 C33 -123.3(2) . . . . ?
O29 Ti2 N21 C33 45.5(2) . . . . ?
O24 Ti2 N21 C33 -40.1(2) . . . . ?
O25 Ti2 N21 C33 -20.0(6) . . . . ?
C31' N21 C31 C32 11.2(5) . . . . ?
C33' N21 C31 C32 132.3(5) . . . . ?
C33 N21 C31 C32 59.9(5) . . . . ?
Ti2 N21 C31 C32 -105.7(4) . . . . ?
C31 N21 C33 C34 53.9(5) . . . . ?
C31' N21 C33 C34 103.2(5) . . . . ?
C33' N21 C33 C34 -16.1(4) . . . . ?
Ti2 N21 C33 C34 -140.8(4) . . . . ?
C31 N21 C31' C32' 11.0(5) . . . . ?
C33' N21 C31' C32' -52.9(6) . . . . ?
C33 N21 C31' C32' -121.0(6) . . . . ?
Ti2 N21 C31' C32' 124.3(5) . . . . ?
C31 N21 C33' C34' -117.6(5) . . . . ?
C31' N21 C33' C34' -58.7(6) . . . . ?
C33 N21 C33' C34' 1.0(5) . . . . ?
Ti2 N21 C33' C34' 124.1(4) . . . . ?
N21 Ti2 N22 C35' -47.8(3) . . . . ?
O20 Ti2 N22 C35' -145.1(3) . . . . ?
O29 Ti2 N22 C35' 45.8(3) . . . . ?
O24 Ti2 N22 C35' 144.2(6) . . . . ?
O25 Ti2 N22 C35' 129.3(3) . . . . ?
N21 Ti2 N22 C37' 147.8(2) . . . . ?
O20 Ti2 N22 C37' 50.5(3) . . . . ?
O29 Ti2 N22 C37' -118.7(2) . . . . ?
O24 Ti2 N22 C37' -20.3(7) . . . . ?
O25 Ti2 N22 C37' -35.1(2) . . . . ?
N21 Ti2 N22 C35 -134.8(3) . . . . ?
O20 Ti2 N22 C35 127.9(3) . . . . ?
O29 Ti2 N22 C35 -41.2(3) . . . . ?
O24 Ti2 N22 C35 57.2(7) . . . . ?
O25 Ti2 N22 C35 42.3(3) . . . . ?
N21 Ti2 N22 C37 37.0(3) . . . . ?
O20 Ti2 N22 C37 -60.3(3) . . . . ?
O29 Ti2 N22 C37 130.5(3) . . . . ?
O24 Ti2 N22 C37 -131.1(6) . . . . ?
O25 Ti2 N22 C37 -145.9(3) . . . . ?
C35' N22 C35 C36 -1.3(7) . . . . ?
C37' N22 C35 C36 -143.4(8) . . . . ?
C37 N22 C35 C36 -61.9(7) . . . . ?
Ti2 N22 C35 C36 111.0(7) . . . . ?
C35' N22 C37 C38 -118.8(5) . . . . ?
C37' N22 C37 C38 3.4(5) . . . . ?
C35 N22 C37 C38 -58.6(5) . . . . ?
Ti2 N22 C37 C38 128.0(4) . . . . ?
C37' N22 C35' C36' 56.2(7) . . . . ?
C35 N22 C35' C36' 17.0(6) . . . . ?
C37 N22 C35' C36' 133.8(6) . . . . ?
Ti2 N22 C35' C36' -108.0(6) . . . . ?
C35' N22 C37' C38' 64.0(5) . . . . ?
C35 N22 C37' C38' 105.4(4) . . . . ?
C37 N22 C37' C38' -2.5(4) . . . . ?
Ti2 N22 C37' C38' -131.6(3) . . . . ?
